data_7204121
loop_
_publ_author_name
'Batsanov, Andrei S.'
'Bryce, Martin R.'
'Chesney, Antony'
'Howard, Judith A. K.'
'John, Derek E.'
'Moore, Adrian J.'
'Wood, Clare L.'
'Gershtenman, Hagit'
'Becker, James Y.'
'Khodorkovsky, Vladimir Y.'
'Ellern, Arkady'
'Bernstein, Joel'
'Perepichka, Igor F.'
'Rotello, Vincent'
'Gray, Mark'
'Cuello, Alejandro O.'

_publ_section_title
;
 Synthesis and crystal engineering of new halogenated
 tetrathiafulvalene (TTF) derivatives and their charge transfer
 complexes and radical ion salts
;
_journal_issue 9
_journal_name_full 'Journal of Materials Chemistry'
_journal_page_first 2181
_journal_paper_doi 10.1039/b101866n
_journal_volume 11
_journal_year 2001
_chemical_formula_moiety 'C9 H9 S6 I,C12 H4 N4'
_chemical_formula_sum 'C21 H13 I N4 S6'
_chemical_formula_weight 640.61
_chemical_name_systematic
; 4-iodo-5-methyl-4',5'-bis(methylsulfanyl)tetrathiafulvalene 
7,7,8,8-tetracyanoquinodimethane 
;
_space_group_IT_number 2
_symmetry_cell_setting triclinic
_symmetry_space_group_name_Hall '-P 1'
_symmetry_space_group_name_H-M 'P -1'
_atom_sites_solution_hydrogens difmap
_atom_sites_solution_primary direct
_atom_sites_solution_secondary difmap
_audit_creation_method SHELXL
_cell_angle_alpha 81.20(1)
_cell_angle_beta 88.64(1)
_cell_angle_gamma 87.21(1)
_cell_formula_units_Z 2
_cell_length_a 7.635(1)
_cell_length_b 7.959(2)
_cell_length_c 20.021(3)
_cell_measurement_reflns_used 506
_cell_measurement_temperature 150(2)
_cell_measurement_theta_max 25.5
_cell_measurement_theta_min 12.0
_cell_volume 1200.7(4)
_computing_cell_refinement 'Siemens SMART'
_computing_data_collection 'Siemens SMART'
_computing_data_reduction 'Siemens SAINT'
_computing_molecular_graphics SHELXTL
_computing_publication_material SHELXTL
_computing_structure_refinement 'SHELXL-93 (Sheldrick, 1993)'
_computing_structure_solution 'SHELXS-86 (Sheldrick, 1990)'
_diffrn_ambient_temperature 150(2)
_diffrn_measurement_device 'SMART 1K CCD area detector'
_diffrn_measurement_method '\w scans'
_diffrn_radiation_monochromator graphite
_diffrn_radiation_source 'fine-focus sealed tube'
_diffrn_radiation_type MoK\a
_diffrn_radiation_wavelength 0.71073
_diffrn_reflns_av_R_equivalents 0.0277
_diffrn_reflns_av_sigmaI/netI 0.0314
_diffrn_reflns_limit_h_max 10
_diffrn_reflns_limit_h_min -10
_diffrn_reflns_limit_k_max 11
_diffrn_reflns_limit_k_min -11
_diffrn_reflns_limit_l_max 27
_diffrn_reflns_limit_l_min -26
_diffrn_reflns_number 13517
_diffrn_reflns_theta_max 30.17
_diffrn_reflns_theta_min 2.06
_diffrn_standards_decay_% 0
_exptl_absorpt_coefficient_mu 1.874
_exptl_absorpt_correction_T_max 0.8095
_exptl_absorpt_correction_T_min 0.5932
_exptl_absorpt_correction_type integration
_exptl_absorpt_process_details 'XPREP (SHELXTL,1997), R(int)=0.054 before correction'
_exptl_crystal_colour black
_exptl_crystal_density_diffrn 1.772
_exptl_crystal_description prism
_exptl_crystal_F_000 632
_exptl_crystal_size_max 0.40
_exptl_crystal_size_mid 0.16
_exptl_crystal_size_min 0.13
_refine_diff_density_max 0.475
_refine_diff_density_min -0.406
_refine_diff_density_rms 0.080
_refine_ls_extinction_method none
_refine_ls_goodness_of_fit_all 1.242
_refine_ls_goodness_of_fit_obs 1.228
_refine_ls_hydrogen_treatment refall
_refine_ls_matrix_type full
_refine_ls_number_parameters 352
_refine_ls_number_reflns 6362
_refine_ls_number_restraints 0
_refine_ls_restrained_S_all 1.307
_refine_ls_restrained_S_obs 1.228
_refine_ls_R_factor_all 0.0528
_refine_ls_R_factor_obs 0.0407
_refine_ls_shift/esd_max -0.001
_refine_ls_shift/esd_mean 0.000
_refine_ls_structure_factor_coef Fsqd
_refine_ls_weighting_details 'w=1/[\s^2^(Fo^2^)+(0.0086P)^2^+1.8693P] where P=(Fo^2^+2Fc^2^)/3'
_refine_ls_weighting_scheme calc
_refine_ls_wR_factor_all 0.0923
_refine_ls_wR_factor_obs 0.0801
_reflns_number_observed 5505
_reflns_number_total 6399
_reflns_observed_criterion I>2\s(I)
_cod_data_source_file b101866n.txt
_cod_data_source_block 3.TCNQ
_cod_depositor_comments
;
The following automatic conversions were performed:
'_symmetry_cell_setting' value 'Triclinic' changed to 'triclinic'
according to '/home/adriana/struct/CIF-dictionaries/cif_core.dic'
dictionary named 'cif_core.dic' version 2.4.1 from 2010-06-29.

Automatic conversion script
Id: cif_fix_enum 1555 2011-01-17 13:19:09Z saulius 

The following automatic conversions were performed:

'_refine_ls_weighting_scheme' value 'calc
w=1/[\s^2^(Fo^2^)+(0.0086P)^2^+1.8693P] where P=(Fo^2^+2Fc^2^)/3' was
changed to 'calc'. New tag '_refine_ls_weighting_details' was
created. The value of the new tag was set to
'w=1/[\s^2^(Fo^2^)+(0.0086P)^2^+1.8693P] where P=(Fo^2^+2Fc^2^)/3'.

Automatic conversion script
Id: cif_fix_values 3143 2015-03-26 13:38:13Z robertas 
;
_cod_original_sg_symbol_H-M P-1
_cod_database_code 7204121

loop_
_symmetry_equiv_pos_as_xyz
'x, y, z'
'-x, -y, -z'

loop_
_atom_site_aniso_label
_atom_site_aniso_U_11
_atom_site_aniso_U_22
_atom_site_aniso_U_33
_atom_site_aniso_U_23
_atom_site_aniso_U_13
_atom_site_aniso_U_12
I 0.0270(2) 0.0369(3) 0.0181(2) -0.0015(2) -0.00360(14) -0.0010(2)
I' 0.0268(2) 0.0263(2) 0.0402(4) -0.0158(2) -0.0047(2) -0.0013(2)
S1 0.0354(4) 0.0338(4) 0.0246(3) -0.0008(3) -0.0056(3) -0.0014(3)
S2 0.0324(4) 0.0236(3) 0.0294(3) -0.0074(3) -0.0059(3) -0.0038(3)
S3 0.0351(4) 0.0194(3) 0.0256(3) -0.0015(2) -0.0009(3) -0.0034(3)
S4 0.0288(3) 0.0184(3) 0.0236(3) -0.0035(2) -0.0037(3) -0.0036(2)
S5 0.0309(4) 0.0224(3) 0.0417(4) -0.0113(3) -0.0006(3) -0.0076(3)
S6 0.0586(5) 0.0327(4) 0.0295(4) -0.0069(3) -0.0165(4) -0.0072(4)
C11 0.0245(13) 0.0245(13) 0.0202(12) -0.0043(10) -0.0034(10) -0.0014(10)
C12 0.0233(14) 0.056(2) 0.0265(14) -0.0181(14) -0.0029(11) -0.0018(13)
C13 0.0217(13) 0.045(2) 0.033(2) -0.0213(13) -0.0016(11) -0.0024(12)
C14 0.0226(12) 0.0190(12) 0.0249(13) -0.0030(10) -0.0023(10) -0.0016(9)
C15 0.0239(13) 0.0201(12) 0.0299(14) -0.0069(10) -0.0011(10) -0.0042(10)
C16 0.0225(12) 0.0220(12) 0.0259(13) -0.0072(10) -0.0029(10) -0.0030(10)
C9' 0.036(4) 0.032(4) 0.032(4) -0.010(3) 0.005(3) -0.005(3)
C9 0.031(3) 0.027(3) 0.023(3) -0.005(3) -0.001(3) -0.005(2)
C17 0.037(2) 0.0262(15) 0.035(2) -0.0098(13) 0.0020(13) -0.0019(12)
C18 0.044(2) 0.041(2) 0.030(2) 0.0016(14) -0.0056(15) 0.008(2)
C1 0.0184(12) 0.0253(13) 0.0245(13) -0.0056(10) 0.0023(10) 0.0006(10)
C2 0.0244(13) 0.0200(12) 0.0257(13) -0.0033(10) 0.0004(10) 0.0017(10)
C3 0.0257(13) 0.0187(12) 0.0249(13) -0.0019(10) 0.0002(10) 0.0003(10)
C4 0.0188(12) 0.0214(12) 0.0255(13) -0.0044(10) 0.0020(10) -0.0007(9)
C5 0.0250(13) 0.0187(12) 0.0279(14) -0.0006(10) 0.0009(10) -0.0017(10)
C6 0.0274(13) 0.0226(13) 0.0229(13) -0.0003(10) 0.0011(10) 0.0003(10)
C7 0.0209(12) 0.0308(14) 0.0253(13) -0.0083(11) 0.0011(10) 0.0008(10)
C8 0.0219(12) 0.0243(13) 0.0258(13) -0.0051(10) 0.0016(10) -0.0012(10)
C71 0.0275(14) 0.042(2) 0.0242(14) -0.0092(12) -0.0025(11) 0.0005(12)
C72 0.0265(14) 0.038(2) 0.0286(14) -0.0127(12) -0.0033(11) 0.0003(12)
C81 0.0262(14) 0.0311(15) 0.0280(14) -0.0053(11) -0.0036(11) -0.0034(11)
C82 0.0293(14) 0.0249(13) 0.0298(14) -0.0088(11) -0.0005(11) -0.0017(11)
N71 0.043(2) 0.057(2) 0.0332(15) -0.0067(13) -0.0061(12) 0.0001(14)
N81 0.046(2) 0.0269(13) 0.043(2) -0.0068(11) -0.0066(13) -0.0056(11)
N82 0.048(2) 0.0357(14) 0.0347(15) -0.0052(12) -0.0088(12) 0.0039(12)
N72 0.042(2) 0.038(2) 0.043(2) -0.0166(13) -0.0020(13) -0.0048(12)

loop_
_atom_site_label
_atom_site_type_symbol
_atom_site_fract_x
_atom_site_fract_y
_atom_site_fract_z
_atom_site_U_iso_or_equiv
_atom_site_thermal_displace_type
_atom_site_occupancy
_atom_site_calc_flag
_atom_site_refinement_flags
_atom_site_disorder_group
I I 0.34337(6) 0.25477(7) 0.02064(2) 0.02760(12) Uani 0.5374(9) d P 1
I' I 0.36063(7) -0.11325(7) 0.12174(3) 0.02991(15) Uani 0.4626(9) d P 2
S1 S 0.51684(11) 0.41552(10) 0.14672(4) 0.0316(2) Uani 1 d . .
S2 S 0.53526(10) 0.08357(9) 0.23606(4) 0.0280(2) Uani 1 d . .
S3 S 0.67934(10) 0.59624(8) 0.26714(4) 0.02682(15) Uani 1 d . .
S4 S 0.70660(9) 0.25986(8) 0.35385(3) 0.02344(14) Uani 1 d . .
S5 S 0.77405(10) 0.78695(9) 0.37905(4) 0.0308(2) Uani 1 d . .
S6 S 0.79421(13) 0.41567(10) 0.47792(4) 0.0396(2) Uani 1 d . .
C11 C 0.5755(4) 0.3020(3) 0.22601(13) 0.0229(5) Uani 1 d . .
C12 C 0.4365(4) 0.2396(5) 0.1156(2) 0.0338(7) Uani 1 d . .
C13 C 0.4440(4) 0.0893(4) 0.1562(2) 0.0316(6) Uani 1 d . .
C14 C 0.6442(3) 0.3771(3) 0.27533(13) 0.0221(5) Uani 1 d . .
C15 C 0.7388(4) 0.5918(3) 0.35191(14) 0.0242(5) Uani 1 d . .
C16 C 0.7496(3) 0.4388(3) 0.39157(14) 0.0230(5) Uani 1 d . .
C9' C 0.3653(11) 0.3074(11) 0.0405(5) 0.033(2) Uani 0.4626(9) d P 2
H91' H 0.4643(15) 0.3401(95) 0.0096(10) 0.098(27) Uiso 0.4626(9) d PR 2
H92' H 0.2861(82) 0.4082(61) 0.0423(9) 0.098(27) Uiso 0.4626(9) d PR 2
H93' H 0.3012(90) 0.2193(37) 0.0230(17) 0.098(27) Uiso 0.4626(9) d PR 2
C9 C 0.3870(10) -0.0977(9) 0.1474(4) 0.0266(15) Uani 0.5374(9) d P 1
H91 H 0.3239(73) -0.1495(33) 0.1881(13) 0.087(20) Uiso 0.5374(9) d PR 1
H92 H 0.4923(12) -0.1689(25) 0.1400(32) 0.087(20) Uiso 0.5374(9) d PR 1
H93 H 0.3102(68) -0.0901(12) 0.1082(20) 0.087(20) Uiso 0.5374(9) d PR 1
C17 C 0.5594(4) 0.8290(4) 0.4152(2) 0.0323(6) Uani 1 d . .
H171 H 0.5685(51) 0.9312(50) 0.4322(20) 0.047(11) Uiso 1 d . .
H172 H 0.5389(48) 0.7477(49) 0.4523(19) 0.041(10) Uiso 1 d . .
H173 H 0.4727(54) 0.8427(50) 0.3789(21) 0.052(12) Uiso 1 d . .
C18 C 0.8468(5) 0.1909(5) 0.4994(2) 0.0396(8) Uani 1 d . .
H181 H 0.8654(50) 0.1768(47) 0.5483(21) 0.045(10) Uiso 1 d . .
H182 H 0.9358(53) 0.1570(48) 0.4739(20) 0.044(11) Uiso 1 d . .
H183 H 0.7481(55) 0.1237(50) 0.4921(20) 0.049(11) Uiso 1 d . .
C1 C 0.9662(3) 0.1961(3) 0.15305(14) 0.0226(5) Uani 1 d . .
C2 C 1.0126(4) 0.0900(3) 0.21616(14) 0.0235(5) Uani 1 d . .
H2 H 0.9973(43) -0.0338(42) 0.2239(16) 0.029(8) Uiso 1 d . .
C3 C 1.0840(4) 0.1567(3) 0.26665(14) 0.0233(5) Uani 1 d . .
H3 H 1.1120(43) 0.0912(41) 0.3075(17) 0.028(8) Uiso 1 d . .
C4 C 1.1112(3) 0.3373(3) 0.26024(14) 0.0219(5) Uani 1 d . .
C5 C 1.0635(4) 0.4432(3) 0.19760(14) 0.0242(5) Uani 1 d . .
H5 H 1.0924(44) 0.5577(43) 0.1921(17) 0.031(9) Uiso 1 d . .
C6 C 0.9944(4) 0.3765(3) 0.14612(14) 0.0247(5) Uani 1 d . .
H6 H 0.9621(40) 0.4581(38) 0.1060(16) 0.022(8) Uiso 1 d . .
C7 C 0.8975(4) 0.1256(4) 0.10073(14) 0.0253(5) Uani 1 d . .
C8 C 1.1790(4) 0.4045(3) 0.31371(14) 0.0239(5) Uani 1 d . .
C71 C 0.8563(4) 0.2250(4) 0.03676(15) 0.0309(6) Uani 1 d . .
C72 C 0.8671(4) -0.0524(4) 0.1071(2) 0.0301(6) Uani 1 d . .
C81 C 1.1945(4) 0.5855(4) 0.31116(15) 0.0282(6) Uani 1 d . .
C82 C 1.2322(4) 0.2987(4) 0.37482(15) 0.0275(6) Uani 1 d . .
N71 N 0.8248(4) 0.3023(4) -0.01579(15) 0.0442(7) Uani 1 d . .
N81 N 1.2050(4) 0.7295(3) 0.31078(15) 0.0383(6) Uani 1 d . .
N82 N 1.2761(4) 0.2111(4) 0.42320(14) 0.0395(6) Uani 1 d . .
N72 N 0.8419(4) -0.1956(4) 0.1113(2) 0.0400(6) Uani 1 d . .

loop_
_atom_type_symbol
_atom_type_description
_atom_type_scat_dispersion_real
_atom_type_scat_dispersion_imag
_atom_type_scat_source
C C 0.0033 0.0016 'International Tables Vol C Tables 4.2.6.8 and 6.1.1.4'
H H 0.0000 0.0000 'International Tables Vol C Tables 4.2.6.8 and 6.1.1.4'
N N 0.0061 0.0033 'International Tables Vol C Tables 4.2.6.8 and 6.1.1.4'
S S 0.1246 0.1234 'International Tables Vol C Tables 4.2.6.8 and 6.1.1.4'
I I -0.4742 1.8119 'International Tables Vol C Tables 4.2.6.8 and 6.1.1.4'

loop_
_exptl_crystal_face_index_h
_exptl_crystal_face_index_k
_exptl_crystal_face_index_l
_exptl_crystal_face_perp_dist
0.00 0.00 -1.00 0.0650
0.00 0.00 1.00 0.0650
0.00 -1.00 -1.00 0.0800
0.00 1.00 1.00 0.0800
1.00 0.00 0.00 0.2000
-1.00 0.00 0.00 0.1900
-1.00 0.00 3.00 0.1200

loop_
_geom_angle_atom_site_label_1
_geom_angle_atom_site_label_2
_geom_angle_atom_site_label_3
_geom_angle
_geom_angle_site_symmetry_1
_geom_angle_site_symmetry_3
_geom_angle_publ_flag
C11 S1 C12 95.33(14) . . ?
C13 S2 C11 95.71(14) . . ?
C14 S3 C15 95.23(12) . . ?
C16 S4 C14 95.33(13) . . ?
C15 S5 C17 99.69(14) . . ?
C16 S6 C18 103.0(2) . . ?
C14 C11 S1 122.8(2) . . ?
C14 C11 S2 123.1(2) . . ?
S1 C11 S2 114.18(14) . . ?
C13 C12 C9' 135.2(4) . . ?
C13 C12 S1 117.6(2) . . ?
C9' C12 S1 107.1(4) . . ?
C13 C12 I 119.6(2) . . ?
S1 C12 I 122.8(2) . . ?
C12 C13 C9 133.2(4) . . ?
C12 C13 S2 117.1(2) . . ?
C9 C13 S2 109.7(3) . . ?
C12 C13 I' 118.7(2) . . ?
S2 C13 I' 124.1(2) . . ?
C11 C14 S3 123.7(2) . . ?
C11 C14 S4 122.0(2) . . ?
S3 C14 S4 114.31(15) . . ?
C16 C15 S5 124.9(2) . . ?
C16 C15 S3 117.4(2) . . ?
S5 C15 S3 117.7(2) . . ?
C15 C16 S6 122.6(2) . . ?
C15 C16 S4 117.1(2) . . ?
S6 C16 S4 120.2(2) . . ?
S5 C17 H171 104.9(24) . . ?
S5 C17 H172 109.6(23) . . ?
H171 C17 H172 105.7(32) . . ?
S5 C17 H173 108.6(24) . . ?
H171 C17 H173 110.4(33) . . ?
H172 C17 H173 116.9(33) . . ?
S6 C18 H181 103.1(22) . . ?
S6 C18 H182 111.6(24) . . ?
H181 C18 H182 116.8(33) . . ?
S6 C18 H183 111.5(24) . . ?
H181 C18 H183 107.5(32) . . ?
H182 C18 H183 106.4(34) . . ?
C7 C1 C6 121.1(3) . . ?
C7 C1 C2 120.5(2) . . ?
C6 C1 C2 118.3(2) . . ?
C3 C2 C1 120.9(2) . . ?
C3 C2 H2 116.8(19) . . ?
C1 C2 H2 122.2(19) . . ?
C2 C3 C4 121.0(3) . . ?
C2 C3 H3 122.0(20) . . ?
C4 C3 H3 117.0(20) . . ?
C8 C4 C5 121.8(2) . . ?
C8 C4 C3 120.1(2) . . ?
C5 C4 C3 118.0(2) . . ?
C6 C5 C4 121.3(2) . . ?
C6 C5 H5 121.0(21) . . ?
C4 C5 H5 117.4(21) . . ?
C5 C6 C1 120.4(2) . . ?
C5 C6 H6 115.9(18) . . ?
C1 C6 H6 123.7(18) . . ?
C1 C7 C71 122.2(3) . . ?
C1 C7 C72 121.8(3) . . ?
C71 C7 C72 116.0(3) . . ?
C4 C8 C82 121.8(2) . . ?
C4 C8 C81 121.6(3) . . ?
C82 C8 C81 116.6(2) . . ?
N71 C71 C7 178.3(3) . . ?
N72 C72 C7 179.1(3) . . ?
N81 C81 C8 178.2(3) . . ?
N82 C82 C8 178.6(3) . . ?

loop_
_geom_bond_atom_site_label_1
_geom_bond_atom_site_label_2
_geom_bond_distance
_geom_bond_site_symmetry_2
_geom_bond_publ_flag
I C12 2.029(3) . ?
I' C13 1.985(3) . ?
S1 C11 1.759(3) . ?
S1 C12 1.759(3) . ?
S2 C13 1.753(3) . ?
S2 C11 1.761(3) . ?
S3 C14 1.760(3) . ?
S3 C15 1.762(3) . ?
S4 C16 1.759(3) . ?
S4 C14 1.764(3) . ?
S5 C15 1.757(3) . ?
S5 C17 1.812(3) . ?
S6 C16 1.750(3) . ?
S6 C18 1.803(4) . ?
C11 C14 1.357(4) . ?
C12 C13 1.339(5) . ?
C12 C9' 1.615(10) . ?
C13 C9 1.606(8) . ?
C15 C16 1.348(4) . ?
C17 H171 0.93(4) . ?
C17 H172 0.92(4) . ?
C17 H173 0.98(4) . ?
C18 H181 0.98(4) . ?
C18 H182 0.90(4) . ?
C18 H183 0.97(4) . ?
C1 C7 1.386(4) . ?
C1 C6 1.447(4) . ?
C1 C2 1.450(4) . ?
C2 C3 1.349(4) . ?
C2 H2 0.99(3) . ?
C3 C4 1.448(4) . ?
C3 H3 0.92(3) . ?
C4 C8 1.389(4) . ?
C4 C5 1.444(4) . ?
C5 C6 1.358(4) . ?
C5 H5 0.94(3) . ?
C6 H6 0.98(3) . ?
C7 C71 1.432(4) . ?
C7 C72 1.433(4) . ?
C8 C82 1.430(4) . ?
C8 C81 1.444(4) . ?
C71 N71 1.159(4) . ?
C72 N72 1.155(4) . ?
C81 N81 1.152(4) . ?
C82 N82 1.150(4) . ?

loop_
_geom_torsion_atom_site_label_1
_geom_torsion_atom_site_label_2
_geom_torsion_atom_site_label_3
_geom_torsion_atom_site_label_4
_geom_torsion
_geom_torsion_site_symmetry_1
_geom_torsion_site_symmetry_2
_geom_torsion_site_symmetry_3
_geom_torsion_site_symmetry_4
_geom_torsion_publ_flag
C17 S5 C15 C16 -82.9(3) . . . . ?
S5 C15 C16 S6 2.2(4) . . . . ?
C15 C16 S6 C18 -166.2(3) . . . . ?
